data_7201739
loop_
_publ_author_name
'Liu, Ying-Ying'
'Ma, Jian-Fang'
'Yang, Jin'
'Ma, Ji-Cheng'
'Ping, Guang-Ju'

_publ_section_title
;
 Structures of metal-organic networks based on flexible
 1,1&#x2032;-(1,4-butanediyl)bis(imidazole-2-phenyl) ligand
;
_journal_issue 5
_journal_name_full CrystEngComm
_journal_page_first 565
_journal_paper_doi 10.1039/b714399k
_journal_volume 10
_journal_year 2008
_chemical_formula_moiety 'C30 H26 N4 O4 Zn, H2 O'
_chemical_formula_sum 'C30 H28 N4 O5 Zn'
_chemical_formula_weight 589.93
_chemical_name_systematic
;
?
;
_space_group_IT_number 14
_symmetry_cell_setting monoclinic
_symmetry_space_group_name_Hall '-P 2ybc'
_symmetry_space_group_name_H-M 'P 1 21/c 1'
_atom_sites_solution_hydrogens geom
_atom_sites_solution_primary direct
_atom_sites_solution_secondary difmap
_audit_creation_method SHELXL-97
_cell_angle_alpha 90.00
_cell_angle_beta 98.595(2)
_cell_angle_gamma 90.00
_cell_formula_units_Z 4
_cell_length_a 10.2794(8)
_cell_length_b 18.8728(14)
_cell_length_c 15.7393(12)
_cell_measurement_reflns_used 2662
_cell_measurement_temperature 293(2)
_cell_measurement_theta_max 28.5
_cell_measurement_theta_min 1.7
_cell_volume 3019.1(4)
_computing_cell_refinement 'SAINT (Bruker, 1999)'
_computing_data_collection 'SMART (Bruker, 1997)'
_computing_data_reduction SAINT
_computing_molecular_graphics 'SHELXTL-PLUS (Sheldrick, 1990)'
_computing_publication_material SHELXL-97
_computing_structure_refinement 'SHELXL-97 (Sheldrick, 1997)'
_computing_structure_solution 'SHELXS-97(Sheldrick, 1997)'
_diffrn_ambient_temperature 293(2)
_diffrn_measured_fraction_theta_full 0.992
_diffrn_measured_fraction_theta_max 0.956
_diffrn_measurement_device_type 'Bruker APEX CCD area-detector'
_diffrn_measurement_method '\w scans'
_diffrn_radiation_monochromator graphite
_diffrn_radiation_source 'fine-focus sealed tube'
_diffrn_radiation_type MoK\a
_diffrn_radiation_wavelength 0.71069
_diffrn_reflns_av_R_equivalents 0.0863
_diffrn_reflns_av_sigmaI/netI 0.1340
_diffrn_reflns_limit_h_max 13
_diffrn_reflns_limit_h_min -5
_diffrn_reflns_limit_k_max 24
_diffrn_reflns_limit_k_min -25
_diffrn_reflns_limit_l_max 21
_diffrn_reflns_limit_l_min -21
_diffrn_reflns_number 18701
_diffrn_reflns_theta_full 25.00
_diffrn_reflns_theta_max 28.52
_diffrn_reflns_theta_min 1.70
_diffrn_standards_interval_time 0
_diffrn_standards_number 0
_exptl_absorpt_coefficient_mu 0.856
_exptl_absorpt_correction_T_max 0.86
_exptl_absorpt_correction_T_min 0.81
_exptl_absorpt_correction_type multi-scan
_exptl_absorpt_process_details 'SADABS(Sheldrick, 1996)'
_exptl_crystal_colour colorless
_exptl_crystal_density_diffrn 1.298
_exptl_crystal_density_method 'not measured'
_exptl_crystal_description block
_exptl_crystal_F_000 1224
_exptl_crystal_size_max 0.25
_exptl_crystal_size_mid 0.20
_exptl_crystal_size_min 0.17
_refine_diff_density_max 0.659
_refine_diff_density_min -0.378
_refine_diff_density_rms 0.063
_refine_ls_extinction_method none
_refine_ls_goodness_of_fit_ref 0.932
_refine_ls_hydrogen_treatment mixed
_refine_ls_matrix_type full
_refine_ls_number_parameters 392
_refine_ls_number_reflns 7332
_refine_ls_number_restraints 5
_refine_ls_restrained_S_all 0.932
_refine_ls_R_factor_all 0.1974
_refine_ls_R_factor_gt 0.0640
_refine_ls_shift/su_max 0.000
_refine_ls_shift/su_mean 0.000
_refine_ls_structure_factor_coef Fsqd
_refine_ls_weighting_details 'calc w=1/[\s^2^(Fo^2^)+(0.0704P)^2^] where P=(Fo^2^+2Fc^2^)/3'
_refine_ls_weighting_scheme calc
_refine_ls_wR_factor_gt 0.1364
_refine_ls_wR_factor_ref 0.1865
_reflns_number_gt 3062
_reflns_number_total 7332
_reflns_threshold_expression >2\s(I)
_cod_data_source_file b714399k.txt
_cod_data_source_block 2
_cod_depositor_comments
;
The following automatic conversions were performed:
'_symmetry_cell_setting' value 'Monoclinic' changed to 'monoclinic'
according to '/home/saulius/struct/CIF-dictionaries/cif_core.dic'
dictionary named 'cif_core.dic' version 2.4.1 from 2010-06-29.

Automatic conversion script
Id: cif_fix_enum 1527 2010-12-29 10:47:43Z saulius 
;
_cod_original_sg_symbol_H-M P2(1)/c
_cod_database_code 7201739

loop_
_symmetry_equiv_pos_as_xyz
'x, y, z'
'-x, y+1/2, -z+1/2'
'-x, -y, -z'
'x, -y-1/2, z-1/2'

loop_
_atom_site_label
_atom_site_type_symbol
_atom_site_fract_x
_atom_site_fract_y
_atom_site_fract_z
_atom_site_U_iso_or_equiv
_atom_site_adp_type
_atom_site_occupancy
_atom_site_symmetry_multiplicity
_atom_site_calc_flag
_atom_site_refinement_flags
_atom_site_disorder_assembly
_atom_site_disorder_group
Zn1 Zn 0.73809(6) 0.05707(2) 0.74980(4) 0.0611(2) Uani 1 1 d . . .
C1 C 0.7847(5) 0.2206(2) 0.9345(3) 0.0609(13) Uani 1 1 d . . .
C2 C 0.7196(5) 0.2624(2) 0.9894(3) 0.0675(14) Uani 1 1 d . . .
H2 H 0.6307 0.2550 0.9918 0.081 Uiso 1 1 calc R . .
C3 C 0.7875(6) 0.3141(2) 1.0395(3) 0.0646(14) Uani 1 1 d . . .
C4 C 0.9172(7) 0.3252(3) 1.0352(3) 0.0796(16) Uani 1 1 d . . .
H4 H 0.9624 0.3606 1.0686 0.096 Uiso 1 1 calc R . .
C5 C 0.9834(6) 0.2846(3) 0.9815(4) 0.0853(17) Uani 1 1 d . . .
H5 H 1.0717 0.2930 0.9782 0.102 Uiso 1 1 calc R . .
C6 C 0.9164(6) 0.2320(3) 0.9336(3) 0.0759(15) Uani 1 1 d . . .
H6 H 0.9611 0.2032 0.8997 0.091 Uiso 1 1 calc R . .
C7 C 0.7101(7) 0.1662(3) 0.8766(4) 0.0739(15) Uani 1 1 d . . .
C8 C 0.7200(8) 0.3543(3) 1.1048(4) 0.0831(17) Uani 1 1 d . . .
C9 C 0.5415(5) -0.0544(2) 0.7700(3) 0.0657(13) Uani 1 1 d . . .
C10 C 0.4193(6) -0.0625(3) 0.6441(4) 0.0827(16) Uani 1 1 d . . .
H10 H 0.3582 -0.0777 0.5982 0.099 Uiso 1 1 calc R . .
C11 C 0.5001(5) -0.0050(3) 0.6448(4) 0.0729(14) Uani 1 1 d . . .
H11 H 0.5035 0.0259 0.5992 0.087 Uiso 1 1 calc R . .
C12 C 0.5990(5) -0.0694(3) 0.8586(4) 0.0687(14) Uani 1 1 d . . .
C13 C 0.6130(6) -0.0149(3) 0.9172(4) 0.0870(17) Uani 1 1 d . . .
H13 H 0.5804 0.0299 0.9013 0.104 Uiso 1 1 calc R . .
C14 C 0.6761(8) -0.0269(6) 1.0005(6) 0.129(3) Uani 1 1 d . . .
H14 H 0.6874 0.0102 1.0398 0.155 Uiso 1 1 calc R . .
C15 C 0.7223(9) -0.0940(8) 1.0253(7) 0.156(4) Uani 1 1 d . . .
H15 H 0.7638 -0.1019 1.0811 0.187 Uiso 1 1 calc R . .
C16 C 0.7065(8) -0.1489(5) 0.9668(7) 0.124(3) Uani 1 1 d . . .
H16 H 0.7362 -0.1941 0.9833 0.149 Uiso 1 1 calc R . .
C17 C 0.6474(6) -0.1369(3) 0.8850(5) 0.0928(18) Uani 1 1 d . . .
H17 H 0.6387 -0.1740 0.8457 0.111 Uiso 1 1 calc R . .
C18 C -0.1108(5) -0.0802(2) 0.7529(3) 0.0595(12) Uani 1 1 d . . .
C19 C 0.0095(5) -0.0860(3) 0.8787(4) 0.0827(16) Uani 1 1 d . . .
H19 H 0.0650 -0.1022 0.9269 0.099 Uiso 1 1 calc R A .
C20 C -0.0472(5) -0.0207(3) 0.8681(3) 0.0759(15) Uani 1 1 d . . .
H20 H -0.0361 0.0159 0.9082 0.091 Uiso 1 1 calc R . .
C27 C 0.3724(5) -0.1540(2) 0.7507(4) 0.0847(17) Uani 1 1 d . . .
H27A H 0.4085 -0.1651 0.8097 0.102 Uiso 1 1 calc R . .
H27B H 0.3858 -0.1948 0.7157 0.102 Uiso 1 1 calc R . .
C28 C 0.2290(5) -0.1406(2) 0.7453(4) 0.0779(16) Uani 1 1 d . . .
H28A H 0.1900 -0.1381 0.6853 0.093 Uiso 1 1 calc R . .
H28B H 0.2158 -0.0951 0.7713 0.093 Uiso 1 1 calc R . .
C29 C 0.1594(5) -0.1974(2) 0.7896(4) 0.0789(16) Uani 1 1 d . A .
H29A H 0.1804 -0.2428 0.7660 0.095 Uiso 1 1 calc R . .
H29B H 0.1974 -0.1974 0.8498 0.095 Uiso 1 1 calc R . .
C30 C 0.0174(6) -0.1938(2) 0.7852(4) 0.0892(18) Uani 1 1 d . . .
H30A H -0.0097 -0.2278 0.8253 0.107 Uiso 1 1 calc R A .
H30B H -0.0233 -0.2074 0.7279 0.107 Uiso 1 1 calc R . .
N1 N 0.5747(4) -0.00056(19) 0.7236(3) 0.0636(10) Uani 1 1 d . . .
N2 N 0.4445(4) -0.0930(2) 0.7219(3) 0.0707(11) Uani 1 1 d . . .
N3 N -0.0310(4) -0.1227(2) 0.8050(3) 0.0688(11) Uani 1 1 d . A .
N4 N -0.1229(4) -0.01739(18) 0.7890(3) 0.0598(10) Uani 1 1 d . . .
O1 O 0.7802(4) 0.12480(17) 0.8398(2) 0.0870(12) Uani 1 1 d . . .
O2 O 0.5897(5) 0.1641(2) 0.8693(3) 0.1020(13) Uani 1 1 d . . .
O3 O 0.7921(5) 0.39882(18) 1.1499(2) 0.0965(13) Uani 1 1 d . . .
O4 O 0.6055(5) 0.3398(2) 1.1133(3) 0.1147(16) Uani 1 1 d . . .
C21 C -0.1841(14) -0.1038(6) 0.6713(7) 0.068(3) Uani 0.76(2) 1 d P A 1
C22 C -0.2624(10) -0.1659(6) 0.6659(9) 0.083(3) Uani 0.76(2) 1 d P A 1
H22 H -0.2658 -0.1946 0.7135 0.099 Uiso 0.76(2) 1 calc PR A 1
C23 C -0.3344(10) -0.1819(8) 0.5852(11) 0.115(5) Uani 0.76(2) 1 d P A 1
H23 H -0.3917 -0.2203 0.5780 0.138 Uiso 0.76(2) 1 calc PR A 1
C24 C -0.316(2) -0.1346(11) 0.5103(12) 0.141(12) Uani 0.76(2) 1 d P A 1
H24 H -0.3589 -0.1459 0.4558 0.169 Uiso 0.76(2) 1 calc PR A 1
C25 C -0.2435(18) -0.0804(10) 0.5193(8) 0.149(10) Uani 0.76(2) 1 d P A 1
H25 H -0.2385 -0.0518 0.4718 0.179 Uiso 0.76(2) 1 calc PR A 1
C26 C -0.1704(13) -0.0618(6) 0.5988(6) 0.081(4) Uani 0.76(2) 1 d P A 1
H26 H -0.1143 -0.0229 0.6035 0.097 Uiso 0.76(2) 1 calc PR A 1
C21' C -0.153(4) -0.090(2) 0.655(3) 0.053(10) Uiso 0.24(2) 1 d P A 2
C22' C -0.260(3) -0.1453(18) 0.627(2) 0.070(10) Uiso 0.24(2) 1 d P A 2
H22' H -0.2888 -0.1732 0.6692 0.083 Uiso 0.24(2) 1 calc PR A 2
C23' C -0.319(4) -0.156(2) 0.539(3) 0.056(10) Uiso 0.24(2) 1 d P A 2
H23' H -0.3823 -0.1901 0.5202 0.068 Uiso 0.24(2) 1 calc PR A 2
C24' C -0.254(4) -0.100(2) 0.479(3) 0.106(15) Uiso 0.24(2) 1 d PD A 2
H24' H -0.2899 -0.0987 0.4208 0.128 Uiso 0.24(2) 1 calc PR A 2
C25' C -0.150(5) -0.052(2) 0.505(2) 0.107(3) Uiso 0.24(2) 1 d PD A 2
H25' H -0.1144 -0.0252 0.4643 0.128 Uiso 0.24(2) 1 calc PR A 2
C26' C -0.099(4) -0.044(2) 0.595(2) 0.100(17) Uiso 0.24(2) 1 d PD A 2
H26' H -0.0344 -0.0102 0.6139 0.120 Uiso 0.24(2) 1 calc PR A 2
O1W O 0.4063(6) 0.1865(4) 0.7224(4) 0.166(2) Uani 1 1 d D . .
H1A H 0.473(8) 0.183(6) 0.689(5) 0.249 Uiso 1 1 d D . .
H1B H 0.448(9) 0.194(6) 0.775(3) 0.249 Uiso 1 1 d D . .

loop_
_atom_site_aniso_label
_atom_site_aniso_U_11
_atom_site_aniso_U_22
_atom_site_aniso_U_33
_atom_site_aniso_U_23
_atom_site_aniso_U_13
_atom_site_aniso_U_12
Zn1 0.0796(4) 0.0422(3) 0.0605(4) -0.0012(3) 0.0073(3) -0.0013(3)
C1 0.078(4) 0.041(2) 0.062(3) -0.005(2) 0.007(3) 0.000(3)
C2 0.083(4) 0.053(3) 0.063(3) 0.006(3) -0.002(3) 0.010(3)
C3 0.094(4) 0.038(2) 0.060(3) -0.003(2) 0.003(3) 0.009(3)
C4 0.114(5) 0.051(3) 0.073(4) -0.006(3) 0.008(4) -0.008(3)
C5 0.090(4) 0.073(4) 0.092(4) -0.002(3) 0.011(4) -0.011(3)
C6 0.096(4) 0.053(3) 0.080(4) -0.004(3) 0.017(3) -0.001(3)
C7 0.083(4) 0.058(3) 0.079(4) 0.003(3) 0.006(4) -0.005(3)
C8 0.123(6) 0.056(3) 0.067(4) -0.002(3) 0.003(4) 0.011(4)
C9 0.074(3) 0.053(3) 0.068(4) -0.001(3) 0.004(3) 0.007(3)
C10 0.081(4) 0.075(4) 0.083(4) -0.014(3) -0.017(3) 0.001(3)
C11 0.076(4) 0.066(3) 0.071(4) 0.004(3) -0.006(3) -0.002(3)
C12 0.074(3) 0.067(3) 0.066(4) 0.016(3) 0.014(3) -0.005(3)
C13 0.089(4) 0.095(4) 0.077(5) 0.001(4) 0.013(4) -0.009(4)
C14 0.119(6) 0.192(9) 0.080(6) -0.014(6) 0.025(5) -0.025(6)
C15 0.121(7) 0.249(13) 0.101(7) 0.074(9) 0.023(6) 0.001(9)
C16 0.111(6) 0.136(7) 0.124(8) 0.071(6) 0.013(6) 0.000(5)
C17 0.088(4) 0.094(4) 0.097(5) 0.033(4) 0.016(4) 0.008(4)
C18 0.063(3) 0.057(3) 0.057(3) 0.006(3) 0.006(3) 0.002(3)
C19 0.080(4) 0.097(4) 0.068(4) 0.026(4) 0.004(3) 0.015(4)
C20 0.081(4) 0.084(4) 0.061(4) -0.015(3) 0.004(3) -0.001(3)
C27 0.073(4) 0.053(3) 0.128(5) 0.001(3) 0.014(4) -0.008(3)
C28 0.082(4) 0.057(3) 0.096(4) 0.013(3) 0.019(3) 0.002(3)
C29 0.088(4) 0.052(3) 0.096(4) 0.006(3) 0.010(4) 0.004(3)
C30 0.088(4) 0.053(3) 0.127(5) 0.020(3) 0.020(4) 0.015(3)
N1 0.072(3) 0.049(2) 0.069(3) 0.005(2) 0.006(2) 0.001(2)
N2 0.072(3) 0.053(2) 0.084(3) 0.002(2) -0.001(3) 0.001(2)
N3 0.073(3) 0.062(3) 0.071(3) 0.008(2) 0.009(3) 0.004(2)
N4 0.074(3) 0.052(2) 0.051(2) -0.0075(19) 0.003(2) -0.002(2)
O1 0.106(3) 0.066(2) 0.092(3) -0.030(2) 0.024(2) 0.004(2)
O2 0.094(3) 0.088(3) 0.119(4) -0.034(2) -0.002(3) -0.002(3)
O3 0.151(4) 0.064(2) 0.077(3) -0.021(2) 0.027(3) -0.015(2)
O4 0.112(3) 0.116(3) 0.116(4) -0.044(3) 0.017(3) 0.021(3)
C21 0.076(8) 0.059(7) 0.072(7) -0.005(5) 0.025(6) 0.013(5)
C22 0.087(6) 0.076(6) 0.085(8) -0.027(6) 0.013(6) 0.008(5)
C23 0.079(6) 0.127(10) 0.132(12) -0.083(9) -0.005(8) -0.003(7)
C24 0.163(18) 0.17(2) 0.079(12) -0.044(14) -0.018(12) 0.101(17)
C25 0.160(2) 0.152(15) 0.078(8) -0.051(9) -0.041(10) 0.124(16)
C26 0.104(9) 0.072(6) 0.064(6) -0.010(5) 0.005(5) 0.037(6)
O1W 0.155(5) 0.180(5) 0.154(5) -0.017(5) -0.006(4) 0.020(5)

loop_
_atom_type_symbol
_atom_type_description
_atom_type_scat_dispersion_real
_atom_type_scat_dispersion_imag
_atom_type_scat_source
C C 0.0033 0.0016 'International Tables Vol C Tables 4.2.6.8 and 6.1.1.4'
H H 0.0000 0.0000 'International Tables Vol C Tables 4.2.6.8 and 6.1.1.4'
N N 0.0061 0.0033 'International Tables Vol C Tables 4.2.6.8 and 6.1.1.4'
O O 0.0106 0.0060 'International Tables Vol C Tables 4.2.6.8 and 6.1.1.4'
Zn Zn 0.2839 1.4301 'International Tables Vol C Tables 4.2.6.8 and 6.1.1.4'

loop_
_geom_angle_atom_site_label_1
_geom_angle_atom_site_label_2
_geom_angle_atom_site_label_3
_geom_angle
_geom_angle_site_symmetry_1
_geom_angle_site_symmetry_3
_geom_angle_publ_flag
O1 Zn1 O3 104.75(16) . 4_565 ?
O1 Zn1 N1 127.58(16) . . ?
O3 Zn1 N1 113.76(18) 4_565 . ?
O1 Zn1 N4 99.57(16) . 1_655 ?
O3 Zn1 N4 105.68(16) 4_565 1_655 ?
N1 Zn1 N4 102.59(15) . 1_655 ?
C6 C1 C2 118.6(5) . . ?
C6 C1 C7 120.9(5) . . ?
C2 C1 C7 120.5(5) . . ?
C3 C2 C1 120.0(5) . . ?
C3 C2 H2 120.0 . . ?
C1 C2 H2 120.0 . . ?
C4 C3 C2 119.8(5) . . ?
C4 C3 C8 120.4(5) . . ?
C2 C3 C8 119.7(6) . . ?
C3 C4 C5 121.2(5) . . ?
C3 C4 H4 119.4 . . ?
C5 C4 H4 119.4 . . ?
C6 C5 C4 118.8(6) . . ?
C6 C5 H5 120.6 . . ?
C4 C5 H5 120.6 . . ?
C5 C6 C1 121.6(5) . . ?
C5 C6 H6 119.2 . . ?
C1 C6 H6 119.2 . . ?
O2 C7 O1 125.1(5) . . ?
O2 C7 C1 119.6(5) . . ?
O1 C7 C1 115.3(5) . . ?
O4 C8 O3 125.1(6) . . ?
O4 C8 C3 120.0(6) . . ?
O3 C8 C3 114.9(6) . . ?
N1 C9 N2 109.2(5) . . ?
N1 C9 C12 125.1(5) . . ?
N2 C9 C12 125.7(5) . . ?
N2 C10 C11 107.4(5) . . ?
N2 C10 H10 126.3 . . ?
C11 C10 H10 126.3 . . ?
N1 C11 C10 108.4(5) . . ?
N1 C11 H11 125.8 . . ?
C10 C11 H11 125.8 . . ?
C13 C12 C17 118.8(6) . . ?
C13 C12 C9 118.9(5) . . ?
C17 C12 C9 122.2(5) . . ?
C12 C13 C14 119.8(7) . . ?
C12 C13 H13 120.1 . . ?
C14 C13 H13 120.1 . . ?
C15 C14 C13 120.4(9) . . ?
C15 C14 H14 119.8 . . ?
C13 C14 H14 119.8 . . ?
C16 C15 C14 119.8(10) . . ?
C16 C15 H15 120.1 . . ?
C14 C15 H15 120.1 . . ?
C17 C16 C15 119.9(9) . . ?
C17 C16 H16 120.1 . . ?
C15 C16 H16 120.1 . . ?
C16 C17 C12 121.3(7) . . ?
C16 C17 H17 119.3 . . ?
C12 C17 H17 119.3 . . ?
N4 C18 N3 111.2(5) . . ?
N4 C18 C21 125.5(6) . . ?
N3 C18 C21 123.1(6) . . ?
N4 C18 C21' 120.4(16) . . ?
N3 C18 C21' 126.2(16) . . ?
C20 C19 N3 106.6(5) . . ?
C20 C19 H19 126.7 . . ?
N3 C19 H19 126.7 . . ?
C19 C20 N4 109.1(5) . . ?
C19 C20 H20 125.4 . . ?
N4 C20 H20 125.4 . . ?
N2 C27 C28 112.9(4) . . ?
N2 C27 H27A 109.0 . . ?
C28 C27 H27A 109.0 . . ?
N2 C27 H27B 109.0 . . ?
C28 C27 H27B 109.0 . . ?
H27A C27 H27B 107.8 . . ?
C27 C28 C29 112.7(4) . . ?
C27 C28 H28A 109.1 . . ?
C29 C28 H28A 109.1 . . ?
C27 C28 H28B 109.1 . . ?
C29 C28 H28B 109.1 . . ?
H28A C28 H28B 107.8 . . ?
C30 C29 C28 119.0(5) . . ?
C30 C29 H29A 107.6 . . ?
C28 C29 H29A 107.6 . . ?
C30 C29 H29B 107.6 . . ?
C28 C29 H29B 107.6 . . ?
H29A C29 H29B 107.0 . . ?
C29 C30 N3 113.5(4) . . ?
C29 C30 H30A 108.9 . . ?
N3 C30 H30A 108.9 . . ?
C29 C30 H30B 108.9 . . ?
N3 C30 H30B 108.9 . . ?
H30A C30 H30B 107.7 . . ?
C9 N1 C11 107.4(4) . . ?
C9 N1 Zn1 125.7(4) . . ?
C11 N1 Zn1 124.4(3) . . ?
C10 N2 C9 107.6(4) . . ?
C10 N2 C27 125.3(5) . . ?
C9 N2 C27 127.0(5) . . ?
C18 N3 C19 107.3(4) . . ?
C18 N3 C30 127.5(5) . . ?
C19 N3 C30 124.9(5) . . ?
C18 N4 C20 105.8(4) . . ?
C18 N4 Zn1 126.4(3) . 1_455 ?
C20 N4 Zn1 125.9(3) . 1_455 ?
C7 O1 Zn1 132.4(4) . . ?
C8 O3 Zn1 121.8(4) . 4_566 ?
C22 C21 C26 122.6(11) . . ?
C22 C21 C18 121.3(9) . . ?
C26 C21 C18 116.0(10) . . ?
C23 C22 C21 116.8(11) . . ?
C23 C22 H22 121.6 . . ?
C21 C22 H22 121.6 . . ?
C22 C23 C24 117.7(11) . . ?
C22 C23 H23 121.1 . . ?
C24 C23 H23 121.1 . . ?
C25 C24 C23 122.2(16) . . ?
C25 C24 H24 118.9 . . ?
C23 C24 H24 118.9 . . ?
C24 C25 C26 122.1(19) . . ?
C24 C25 H25 119.0 . . ?
C26 C25 H25 119.0 . . ?
C25 C26 C21 118.3(13) . . ?
C25 C26 H26 120.8 . . ?
C21 C26 H26 120.8 . . ?
C26' C21' C22' 123(4) . . ?
C26' C21' C18 119(3) . . ?
C22' C21' C18 117(3) . . ?
C23' C22' C21' 124(3) . . ?
C23' C22' H22' 118.0 . . ?
C21' C22' H22' 118.0 . . ?
C22' C23' C24' 108(3) . . ?
C22' C23' H23' 125.8 . . ?
C24' C23' H23' 125.8 . . ?
C23' C24' C25' 127(4) . . ?
C23' C24' H24' 116.5 . . ?
C25' C24' H24' 116.5 . . ?
C26' C25' C24' 120(4) . . ?
C26' C25' H25' 119.9 . . ?
C24' C25' H25' 119.9 . . ?
C25' C26' C21' 117(4) . . ?
C25' C26' H26' 121.5 . . ?
C21' C26' H26' 121.5 . . ?
H1A O1W H1B 105(4) . . ?

loop_
_geom_bond_atom_site_label_1
_geom_bond_atom_site_label_2
_geom_bond_distance
_geom_bond_site_symmetry_2
_geom_bond_publ_flag
Zn1 O1 1.909(3) . ?
Zn1 O3 1.933(3) 4_565 ?
Zn1 N1 1.992(4) . ?
Zn1 N4 2.033(4) 1_655 ?
C1 C6 1.373(7) . ?
C1 C2 1.410(6) . ?
C1 C7 1.506(7) . ?
C2 C3 1.378(6) . ?
C2 H2 0.9300 . ?
C3 C4 1.361(7) . ?
C3 C8 1.525(7) . ?
C4 C5 1.392(7) . ?
C4 H4 0.9300 . ?
C5 C6 1.368(7) . ?
C5 H5 0.9300 . ?
C6 H6 0.9300 . ?
C7 O2 1.227(6) . ?
C7 O1 1.261(6) . ?
C8 O4 1.235(7) . ?
C8 O3 1.265(7) . ?
C9 N1 1.325(6) . ?
C9 N2 1.368(6) . ?
C9 C12 1.459(7) . ?
C10 N2 1.342(7) . ?
C10 C11 1.365(7) . ?
C10 H10 0.9300 . ?
C11 N1 1.360(6) . ?
C11 H11 0.9300 . ?
C12 C13 1.376(7) . ?
C12 C17 1.407(7) . ?
C13 C14 1.391(9) . ?
C13 H13 0.9300 . ?
C14 C15 1.387(12) . ?
C14 H14 0.9300 . ?
C15 C16 1.380(12) . ?
C15 H15 0.9300 . ?
C16 C17 1.357(10) . ?
C16 H16 0.9300 . ?
C17 H17 0.9300 . ?
C18 N4 1.329(5) . ?
C18 N3 1.338(6) . ?
C18 C21 1.457(13) . ?
C18 C21' 1.55(4) . ?
C19 C20 1.363(7) . ?
C19 N3 1.363(6) . ?
C19 H19 0.9300 . ?
C20 N4 1.367(6) . ?
C20 H20 0.9300 . ?
C27 N2 1.476(6) . ?
C27 C28 1.486(7) . ?
C27 H27A 0.9700 . ?
C27 H27B 0.9700 . ?
C28 C29 1.515(6) . ?
C28 H28A 0.9700 . ?
C28 H28B 0.9700 . ?
C29 C30 1.453(7) . ?
C29 H29A 0.9700 . ?
C29 H29B 0.9700 . ?
C30 N3 1.481(6) . ?
C30 H30A 0.9700 . ?
C30 H30B 0.9700 . ?
N4 Zn1 2.033(4) 1_455 ?
O3 Zn1 1.933(3) 4_566 ?
C21 C22 1.416(16) . ?
C21 C26 1.415(15) . ?
C22 C23 1.405(15) . ?
C22 H22 0.9300 . ?
C23 C24 1.51(2) . ?
C23 H23 0.9300 . ?
C24 C25 1.26(2) . ?
C24 H24 0.9300 . ?
C25 C26 1.404(16) . ?
C25 H25 0.9300 . ?
C26 H26 0.9300 . ?
C21' C26' 1.46(5) . ?
C21' C22' 1.53(6) . ?
C22' C23' 1.44(6) . ?
C22' H22' 0.9300 . ?
C23' C24' 1.64(5) . ?
C23' H23' 0.9300 . ?
C24' C25' 1.42(2) . ?
C24' H24' 0.9300 . ?
C25' C26' 1.441(19) . ?
C25' H25' 0.9300 . ?
C26' H26' 0.9300 . ?
O1W H1A 0.93(4) . ?
O1W H1B 0.89(4) . ?

loop_
_geom_hbond_atom_site_label_D
_geom_hbond_atom_site_label_H
_geom_hbond_atom_site_label_A
_geom_hbond_distance_DH
_geom_hbond_distance_HA
_geom_hbond_distance_DA
_geom_hbond_angle_DHA
_geom_hbond_site_symmetry_A
O1W H1A O4 0.93(4) 1.98(4) 2.905(8) 171(10) 4_565
O1W H1B O2 0.89(4) 1.99(7) 2.788(8) 148(10) .

loop_
_geom_torsion_atom_site_label_1
_geom_torsion_atom_site_label_2
_geom_torsion_atom_site_label_3
_geom_torsion_atom_site_label_4
_geom_torsion
_geom_torsion_site_symmetry_1
_geom_torsion_site_symmetry_2
_geom_torsion_site_symmetry_3
_geom_torsion_site_symmetry_4
_geom_torsion_publ_flag
C6 C1 C2 C3 1.2(7) . . . . ?
C7 C1 C2 C3 -177.2(4) . . . . ?
C1 C2 C3 C4 0.6(7) . . . . ?
C1 C2 C3 C8 -174.3(4) . . . . ?
C2 C3 C4 C5 -0.7(8) . . . . ?
C8 C3 C4 C5 174.2(5) . . . . ?
C3 C4 C5 C6 -1.0(8) . . . . ?
C4 C5 C6 C1 2.9(8) . . . . ?
C2 C1 C6 C5 -3.0(7) . . . . ?
C7 C1 C6 C5 175.4(5) . . . . ?
C6 C1 C7 O2 -169.4(5) . . . . ?
C2 C1 C7 O2 8.9(8) . . . . ?
C6 C1 C7 O1 11.8(7) . . . . ?
C2 C1 C7 O1 -169.9(4) . . . . ?
C4 C3 C8 O4 -174.0(6) . . . . ?
C2 C3 C8 O4 0.9(8) . . . . ?
C4 C3 C8 O3 2.5(7) . . . . ?
C2 C3 C8 O3 177.4(5) . . . . ?
N2 C10 C11 N1 0.0(6) . . . . ?
N1 C9 C12 C13 46.7(7) . . . . ?
N2 C9 C12 C13 -132.6(5) . . . . ?
N1 C9 C12 C17 -129.6(5) . . . . ?
N2 C9 C12 C17 51.0(7) . . . . ?
C17 C12 C13 C14 1.1(8) . . . . ?
C9 C12 C13 C14 -175.4(5) . . . . ?
C12 C13 C14 C15 -1.5(10) . . . . ?
C13 C14 C15 C16 0.5(12) . . . . ?
C14 C15 C16 C17 0.9(13) . . . . ?
C15 C16 C17 C12 -1.3(11) . . . . ?
C13 C12 C17 C16 0.3(8) . . . . ?
C9 C12 C17 C16 176.7(6) . . . . ?
N3 C19 C20 N4 0.6(6) . . . . ?
N2 C27 C28 C29 -169.6(4) . . . . ?
C27 C28 C29 C30 -176.3(6) . . . . ?
C28 C29 C30 N3 -47.6(8) . . . . ?
N2 C9 N1 C11 -0.9(5) . . . . ?
C12 C9 N1 C11 179.7(5) . . . . ?
N2 C9 N1 Zn1 -163.5(3) . . . . ?
C12 C9 N1 Zn1 17.0(7) . . . . ?
C10 C11 N1 C9 0.5(5) . . . . ?
C10 C11 N1 Zn1 163.5(3) . . . . ?
O1 Zn1 N1 C9 -71.7(4) . . . . ?
O3 Zn1 N1 C9 154.7(4) 4_565 . . . ?
N4 Zn1 N1 C9 41.1(4) 1_655 . . . ?
O1 Zn1 N1 C11 128.6(4) . . . . ?
O3 Zn1 N1 C11 -5.0(4) 4_565 . . . ?
N4 Zn1 N1 C11 -118.7(4) 1_655 . . . ?
C11 C10 N2 C9 -0.5(6) . . . . ?
C11 C10 N2 C27 175.5(4) . . . . ?
N1 C9 N2 C10 0.9(5) . . . . ?
C12 C9 N2 C10 -179.7(5) . . . . ?
N1 C9 N2 C27 -175.1(4) . . . . ?
C12 C9 N2 C27 4.4(8) . . . . ?
C28 C27 N2 C10 -57.5(7) . . . . ?
C28 C27 N2 C9 117.8(6) . . . . ?
N4 C18 N3 C19 0.6(5) . . . . ?
C21 C18 N3 C19 -173.5(8) . . . . ?
C21' C18 N3 C19 163.5(17) . . . . ?
N4 C18 N3 C30 -173.6(4) . . . . ?
C21 C18 N3 C30 12.3(10) . . . . ?
C21' C18 N3 C30 -10.6(18) . . . . ?
C20 C19 N3 C18 -0.7(6) . . . . ?
C20 C19 N3 C30 173.7(4) . . . . ?
C29 C30 N3 C18 117.3(6) . . . . ?
C29 C30 N3 C19 -55.9(7) . . . . ?
N3 C18 N4 C20 -0.2(5) . . . . ?
C21 C18 N4 C20 173.7(8) . . . . ?
C21' C18 N4 C20 -164.3(15) . . . . ?
N3 C18 N4 Zn1 -165.1(3) . . . 1_455 ?
C21 C18 N4 Zn1 8.8(9) . . . 1_455 ?
C21' C18 N4 Zn1 30.8(16) . . . 1_455 ?
C19 C20 N4 C18 -0.2(5) . . . . ?
C19 C20 N4 Zn1 164.7(3) . . . 1_455 ?
O2 C7 O1 Zn1 11.5(9) . . . . ?
C1 C7 O1 Zn1 -169.7(3) . . . . ?
O3 Zn1 O1 C7 105.3(5) 4_565 . . . ?
N1 Zn1 O1 C7 -31.5(5) . . . . ?
N4 Zn1 O1 C7 -145.6(5) 1_655 . . . ?
O4 C8 O3 Zn1 7.8(8) . . . 4_566 ?
C3 C8 O3 Zn1 -168.6(3) . . . 4_566 ?
N4 C18 C21 C22 -122.5(8) . . . . ?
N3 C18 C21 C22 50.8(12) . . . . ?
C21' C18 C21 C22 157(6) . . . . ?
N4 C18 C21 C26 58.6(11) . . . . ?
N3 C18 C21 C26 -128.2(7) . . . . ?
C21' C18 C21 C26 -22(5) . . . . ?
C26 C21 C22 C23 -4.3(13) . . . . ?
C18 C21 C22 C23 176.8(8) . . . . ?
C21 C22 C23 C24 3.9(12) . . . . ?
C22 C23 C24 C25 -3.5(17) . . . . ?
C23 C24 C25 C26 3(2) . . . . ?
C24 C25 C26 C21 -3.2(17) . . . . ?
C22 C21 C26 C25 3.8(13) . . . . ?
C18 C21 C26 C25 -177.2(8) . . . . ?
N4 C18 C21' C26' 54(4) . . . . ?
N3 C18 C21' C26' -107(3) . . . . ?
C21 C18 C21' C26' 165(9) . . . . ?
N4 C18 C21' C22' -121(3) . . . . ?
N3 C18 C21' C22' 78(3) . . . . ?
C21 C18 C21' C22' -9(3) . . . . ?
C26' C21' C22' C23' 0(6) . . . . ?
C18 C21' C22' C23' 174(3) . . . . ?
C21' C22' C23' C24' -2(5) . . . . ?
C22' C23' C24' C25' 5(6) . . . . ?
C23' C24' C25' C26' -7(7) . . . . ?
C24' C25' C26' C21' 4(6) . . . . ?
C22' C21' C26' C25' -1(6) . . . . ?
C18 C21' C26' C25' -175(3) . . . . ?
